data_4515544
loop_
_publ_author_name
'Noto, Naoki'
'Tanaka, Yuya'
'Koike, Takashi'
'Akita, Munetaka'

_publ_section_title
;
 Strongly Reducing (Diarylamino)anthracene Catalyst for Metal-Free
 Visible-Light Photocatalytic Fluoroalkylation
;
_journal_issue 10
_journal_name_full 'ACS Catalysis'
_journal_page_first 9408
_journal_paper_doi 10.1021/acscatal.8b02885
_journal_volume 8
_journal_year 2018
_chemical_formula_sum 'C54 H60 N2'
_chemical_formula_weight 737.04
_space_group_crystal_system triclinic
_space_group_IT_number 2
_space_group_name_Hall '-P 1'
_space_group_name_H-M_alt 'P -1'
_atom_sites_solution_hydrogens geom
_audit_creation_method SHELXL-2013
_cell_angle_alpha 100.111(2)
_cell_angle_beta 103.430(3)
_cell_angle_gamma 98.334(2)
_cell_formula_units_Z 1
_cell_length_a 8.3369(16)
_cell_length_b 9.3962(18)
_cell_length_c 14.592(3)
_cell_measurement_reflns_used 2331
_cell_measurement_temperature 90
_cell_measurement_theta_max 28.571
_cell_measurement_theta_min 2.245
_cell_volume 1073.8(4)
_computing_cell_refinement 'APEX2 (Bruker AXS, 2006)'
_computing_data_collection 'APEX2 (Bruker AXS, 2006)'
_computing_data_reduction 'SAINT (Bruker AXS, 2004)'
_computing_molecular_graphics 'XSHELL (Bruker AXS,2002)'
_computing_publication_material 'XCIF (Bruker AXS, 2001)'
_computing_structure_refinement 'SHELXL-2014 (Sheldrick, 2014)'
_computing_structure_solution 'SHELXT (Sheldrick, 2014)'
_diffrn_ambient_temperature 90
_diffrn_detector_area_resol_mean 8.333
_diffrn_measured_fraction_theta_full 0.959
_diffrn_measured_fraction_theta_max 0.979
_diffrn_measurement_device_type 'Bruker APEXII CCD area detector'
_diffrn_measurement_method 'phi and omega scans'
_diffrn_radiation_monochromator 'Bruker Helios multilayer confocal mirror'
_diffrn_radiation_source 'Bruker TXS fine-focus rotating anode'
_diffrn_radiation_type MoK\a
_diffrn_radiation_wavelength 0.71073
_diffrn_reflns_av_R_equivalents 0.0140
_diffrn_reflns_av_unetI/netI 0.0366
_diffrn_reflns_Laue_measured_fraction_full 0.959
_diffrn_reflns_Laue_measured_fraction_max 0.979
_diffrn_reflns_limit_h_max 9
_diffrn_reflns_limit_h_min -9
_diffrn_reflns_limit_k_max 11
_diffrn_reflns_limit_k_min -10
_diffrn_reflns_limit_l_max 12
_diffrn_reflns_limit_l_min -17
_diffrn_reflns_number 5092
_diffrn_reflns_point_group_measured_fraction_full 0.959
_diffrn_reflns_point_group_measured_fraction_max 0.979
_diffrn_reflns_theta_full 25.242
_diffrn_reflns_theta_max 25.027
_diffrn_reflns_theta_min 1.470
_exptl_absorpt_coefficient_mu 0.065
_exptl_absorpt_correction_T_max 0.998
_exptl_absorpt_correction_T_min 0.869
_exptl_absorpt_correction_type multi-scan
_exptl_absorpt_process_details
;
SADABS Sheldrick 1996
;
_exptl_crystal_colour yellow
_exptl_crystal_density_diffrn 1.140
_exptl_crystal_description tip
_exptl_crystal_F_000 398
_exptl_crystal_size_max 0.109
_exptl_crystal_size_mid 0.056
_exptl_crystal_size_min 0.037
_refine_diff_density_max 0.679
_refine_diff_density_min -0.239
_refine_diff_density_rms 0.048
_refine_ls_extinction_method none
_refine_ls_goodness_of_fit_ref 1.380
_refine_ls_hydrogen_treatment constr
_refine_ls_matrix_type full
_refine_ls_number_parameters 259
_refine_ls_number_reflns 3707
_refine_ls_number_restraints 0
_refine_ls_restrained_S_all 1.380
_refine_ls_R_factor_all 0.0668
_refine_ls_R_factor_gt 0.0486
_refine_ls_shift/su_max 0.000
_refine_ls_shift/su_mean 0.000
_refine_ls_structure_factor_coef Fsqd
_refine_ls_weighting_details
;
 w=1/[\s^2^(Fo^2^)+(0.0652P)^2^]
 where P=(Fo^2^+2Fc^2^)/3
;
_refine_ls_weighting_scheme calc
_refine_ls_wR_factor_gt 0.1367
_refine_ls_wR_factor_ref 0.1429
_reflns_Friedel_coverage 0.000
_reflns_number_gt 2844
_reflns_number_total 3707
_reflns_threshold_expression 'I > 2\s(I)'
_cod_data_source_file cs8b02885_si_002.cif
_cod_data_source_block N1763_0m
_cod_database_code 4515544
_shelx_space_group_comment
;
The symmetry employed for this shelxl refinement is uniquely defined
by the following loop, which should always be used as a source of
symmetry information in preference to the above space-group names.
They are only intended as comments.
;
_shelx_estimated_absorpt_t_min 0.993
_shelx_estimated_absorpt_t_max 0.998
_shelxl_version_number 2013-2

loop_
_space_group_symop_operation_xyz
'x, y, z'
'-x, -y, -z'

loop_
_atom_site_label
_atom_site_type_symbol
_atom_site_fract_x
_atom_site_fract_y
_atom_site_fract_z
_atom_site_U_iso_or_equiv
_atom_site_adp_type
_atom_site_occupancy
_atom_site_site_symmetry_order
_atom_site_calc_flag
_atom_site_refinement_flags_posn
_atom_site_refinement_flags_adp
C1 C 0.0532(2) 0.1085(2) 0.58590(13) 0.0164(4) Uani 1 1 d . .
C2 C -0.0361(2) 0.1436(2) 0.50139(13) 0.0167(4) Uani 1 1 d . .
C3 C -0.0793(2) 0.2845(2) 0.50034(14) 0.0198(4) Uani 1 1 d . .
H3 H -0.0435 0.3593 0.5578 0.024 Uiso 1 1 calc R U
C4 C -0.1715(2) 0.3135(2) 0.41775(14) 0.0238(5) Uani 1 1 d . .
H4 H -0.2008 0.4076 0.4183 0.029 Uiso 1 1 calc R U
C5 C -0.2235(2) 0.2034(2) 0.33114(14) 0.0236(5) Uani 1 1 d . .
H5 H -0.2869 0.2248 0.2739 0.028 Uiso 1 1 calc R U
C6 C -0.1841(2) 0.0686(2) 0.32893(14) 0.0206(4) Uani 1 1 d . .
H6 H -0.2197 -0.0034 0.2701 0.025 Uiso 1 1 calc R U
C7 C -0.0895(2) 0.0328(2) 0.41396(13) 0.0169(4) Uani 1 1 d . .
C8 C 0.0104(2) 0.21179(19) 0.74137(13) 0.0167(4) Uani 1 1 d . .
C9 C 0.0833(2) 0.2460(2) 0.84110(13) 0.0197(4) Uani 1 1 d . .
H9 H 0.2021 0.2704 0.8653 0.024 Uiso 1 1 calc R U
C10 C -0.0160(2) 0.2446(2) 0.90421(13) 0.0211(4) Uani 1 1 d . .
H10 H 0.0365 0.2702 0.9716 0.025 Uiso 1 1 calc R U
C11 C -0.1912(2) 0.2068(2) 0.87295(13) 0.0180(4) Uani 1 1 d . .
C12 C -0.2610(2) 0.1656(2) 0.77376(13) 0.0205(4) Uani 1 1 d . .
H12 H -0.3794 0.1350 0.7495 0.025 Uiso 1 1 calc R U
C13 C -0.1627(2) 0.1679(2) 0.70924(14) 0.0204(4) Uani 1 1 d . .
H13 H -0.2148 0.1388 0.6419 0.024 Uiso 1 1 calc R U
C14 C -0.2973(2) 0.2194(2) 0.94545(13) 0.0216(5) Uani 1 1 d . .
C15 C -0.4812(3) 0.1490(2) 0.89898(15) 0.0293(5) Uani 1 1 d . .
H15A H -0.5269 0.1977 0.8473 0.044 Uiso 1 1 calc R U
H15B H -0.5445 0.1599 0.9477 0.044 Uiso 1 1 calc R U
H15C H -0.4906 0.0441 0.8719 0.044 Uiso 1 1 calc R U
C16 C -0.2863(3) 0.3842(2) 0.98597(16) 0.0354(6) Uani 1 1 d . .
H16A H -0.1689 0.4308 1.0182 0.053 Uiso 1 1 calc R U
H16B H -0.3541 0.3952 1.0325 0.053 Uiso 1 1 calc R U
H16C H -0.3289 0.4316 0.9330 0.053 Uiso 1 1 calc R U
C17 C -0.2315(3) 0.1440(3) 1.02779(16) 0.0368(6) Uani 1 1 d . .
H17A H -0.2342 0.0401 1.0012 0.055 Uiso 1 1 calc R U
H17B H -0.3025 0.1508 1.0727 0.055 Uiso 1 1 calc R U
H17C H -0.1157 0.1929 1.0621 0.055 Uiso 1 1 calc R U
C18 C 0.2566(2) 0.32308(19) 0.68909(13) 0.0162(4) Uani 1 1 d . .
C19 C 0.3671(2) 0.2999(2) 0.63163(13) 0.0193(4) Uani 1 1 d . .
H19 H 0.3433 0.2120 0.5833 0.023 Uiso 1 1 calc R U
C20 C 0.5105(2) 0.4036(2) 0.64435(14) 0.0215(4) Uani 1 1 d . .
H20 H 0.5821 0.3855 0.6034 0.026 Uiso 1 1 calc R U
C21 C 0.5543(2) 0.5337(2) 0.71496(13) 0.0182(4) Uani 1 1 d . .
C22 C 0.4434(2) 0.5545(2) 0.77166(13) 0.0190(4) Uani 1 1 d . .
H22 H 0.4693 0.6409 0.8215 0.023 Uiso 1 1 calc R U
C23 C 0.2960(2) 0.45384(19) 0.75816(13) 0.0177(4) Uani 1 1 d . .
H23 H 0.2212 0.4747 0.7967 0.021 Uiso 1 1 calc R U
C24 C 0.7148(2) 0.6458(2) 0.72645(14) 0.0218(5) Uani 1 1 d . .
C25 C 0.7072(3) 0.6958(3) 0.63091(16) 0.0364(6) Uani 1 1 d . .
H25A H 0.6080 0.7403 0.6141 0.055 Uiso 1 1 calc R U
H25B H 0.7000 0.6106 0.5796 0.055 Uiso 1 1 calc R U
H25C H 0.8088 0.7686 0.6382 0.055 Uiso 1 1 calc R U
C26 C 0.8683(3) 0.5728(2) 0.75073(16) 0.0278(5) Uani 1 1 d . .
H26A H 0.9708 0.6439 0.7571 0.042 Uiso 1 1 calc R U
H26B H 0.8578 0.4873 0.6989 0.042 Uiso 1 1 calc R U
H26C H 0.8742 0.5408 0.8116 0.042 Uiso 1 1 calc R U
C27 C 0.7376(3) 0.7810(2) 0.80639(16) 0.0288(5) Uani 1 1 d . .
H27A H 0.7446 0.7509 0.8679 0.043 Uiso 1 1 calc R U
H27B H 0.6416 0.8300 0.7917 0.043 Uiso 1 1 calc R U
H27C H 0.8413 0.8493 0.8110 0.043 Uiso 1 1 calc R U
N1 N 0.10793(19) 0.21756(16) 0.67407(10) 0.0175(4) Uani 1 1 d . .

loop_
_atom_site_aniso_label
_atom_site_aniso_U_11
_atom_site_aniso_U_22
_atom_site_aniso_U_33
_atom_site_aniso_U_23
_atom_site_aniso_U_13
_atom_site_aniso_U_12
C1 0.0137(10) 0.0187(10) 0.0159(10) 0.0003(8) 0.0059(8) 0.0011(8)
C2 0.0141(10) 0.0178(10) 0.0186(10) 0.0028(8) 0.0062(8) 0.0025(7)
C3 0.0211(11) 0.0175(10) 0.0197(10) 0.0004(8) 0.0065(8) 0.0029(8)
C4 0.0232(11) 0.0212(11) 0.0306(12) 0.0081(9) 0.0091(9) 0.0092(9)
C5 0.0219(11) 0.0270(11) 0.0230(11) 0.0093(9) 0.0031(9) 0.0079(9)
C6 0.0171(10) 0.0255(11) 0.0164(10) 0.0016(8) 0.0024(8) 0.0017(8)
C7 0.0134(9) 0.0198(10) 0.0188(10) 0.0051(8) 0.0070(8) 0.0024(8)
C8 0.0198(10) 0.0134(9) 0.0179(10) 0.0026(8) 0.0066(8) 0.0046(8)
C9 0.0143(10) 0.0235(10) 0.0208(10) 0.0049(8) 0.0039(8) 0.0034(8)
C10 0.0217(11) 0.0249(11) 0.0144(10) 0.0027(8) 0.0024(8) 0.0024(8)
C11 0.0192(10) 0.0152(9) 0.0215(10) 0.0057(8) 0.0073(8) 0.0044(8)
C12 0.0156(10) 0.0232(10) 0.0207(10) 0.0037(8) 0.0033(8) 0.0012(8)
C13 0.0200(10) 0.0236(11) 0.0158(10) 0.0035(8) 0.0030(8) 0.0030(8)
C14 0.0200(11) 0.0267(11) 0.0177(10) 0.0038(8) 0.0059(8) 0.0023(8)
C15 0.0198(11) 0.0392(13) 0.0282(12) 0.0021(10) 0.0109(9) 0.0020(9)
C16 0.0425(15) 0.0346(13) 0.0317(12) -0.0023(10) 0.0229(11) 0.0059(11)
C17 0.0295(13) 0.0564(16) 0.0307(13) 0.0210(12) 0.0130(10) 0.0063(11)
C18 0.0155(10) 0.0169(10) 0.0164(10) 0.0050(8) 0.0026(8) 0.0046(8)
C19 0.0193(10) 0.0183(10) 0.0187(10) 0.0001(8) 0.0050(8) 0.0029(8)
C20 0.0195(10) 0.0244(11) 0.0222(10) 0.0032(8) 0.0088(8) 0.0059(8)
C21 0.0165(10) 0.0202(10) 0.0174(10) 0.0049(8) 0.0018(8) 0.0053(8)
C22 0.0209(10) 0.0179(10) 0.0169(10) 0.0029(8) 0.0027(8) 0.0041(8)
C23 0.0164(10) 0.0195(10) 0.0180(10) 0.0035(8) 0.0047(8) 0.0066(8)
C24 0.0195(11) 0.0206(10) 0.0249(11) 0.0065(9) 0.0051(9) 0.0021(8)
C25 0.0314(13) 0.0435(14) 0.0337(13) 0.0179(11) 0.0075(10) -0.0045(11)
C26 0.0173(11) 0.0259(11) 0.0378(13) 0.0033(10) 0.0075(9) 0.0009(9)
C27 0.0202(11) 0.0227(11) 0.0396(13) 0.0021(10) 0.0056(9) 0.0010(9)
N1 0.0176(9) 0.0180(8) 0.0156(8) 0.0002(7) 0.0059(7) 0.0006(7)

loop_
_atom_type_symbol
_atom_type_description
_atom_type_scat_dispersion_real
_atom_type_scat_dispersion_imag
_atom_type_scat_source
C C 0.0033 0.0016 'International Tables Vol C Tables 4.2.6.8 and 6.1.1.4'
H H 0.0000 0.0000 'International Tables Vol C Tables 4.2.6.8 and 6.1.1.4'
N N 0.0061 0.0033 'International Tables Vol C Tables 4.2.6.8 and 6.1.1.4'

loop_
_geom_angle_atom_site_label_1
_geom_angle_atom_site_label_2
_geom_angle_atom_site_label_3
_geom_angle
_geom_angle_site_symmetry_1
_geom_angle_site_symmetry_3
C2 C1 C7 121.28(17) . 2_556
C2 C1 N1 119.89(16) . .
C7 C1 N1 118.83(16) 2_556 .
C1 C2 C3 122.20(17) . .
C1 C2 C7 118.94(17) . .
C3 C2 C7 118.83(17) . .
C4 C3 C2 120.82(18) . .
C4 C3 H3 119.6 . .
C2 C3 H3 119.6 . .
C3 C4 C5 120.09(18) . .
C3 C4 H4 120.0 . .
C5 C4 H4 120.0 . .
C6 C5 C4 120.92(18) . .
C6 C5 H5 119.5 . .
C4 C5 H5 119.5 . .
C5 C6 C7 120.87(18) . .
C5 C6 H6 119.6 . .
C7 C6 H6 119.6 . .
C1 C7 C6 121.73(18) 2_556 .
C1 C7 C2 119.78(16) 2_556 .
C6 C7 C2 118.45(17) . .
C13 C8 C9 117.75(17) . .
C13 C8 N1 120.07(16) . .
C9 C8 N1 122.17(17) . .
C10 C9 C8 120.44(18) . .
C10 C9 H9 119.8 . .
C8 C9 H9 119.8 . .
C9 C10 C11 122.42(18) . .
C9 C10 H10 118.8 . .
C11 C10 H10 118.8 . .
C12 C11 C10 116.36(17) . .
C12 C11 C14 122.93(17) . .
C10 C11 C14 120.63(17) . .
C13 C12 C11 121.84(18) . .
C13 C12 H12 119.1 . .
C11 C12 H12 119.1 . .
C8 C13 C12 121.04(17) . .
C8 C13 H13 119.5 . .
C12 C13 H13 119.5 . .
C15 C14 C11 112.15(16) . .
C15 C14 C17 108.05(16) . .
C11 C14 C17 110.50(17) . .
C15 C14 C16 108.28(17) . .
C11 C14 C16 107.91(15) . .
C17 C14 C16 109.92(17) . .
C14 C15 H15A 109.5 . .
C14 C15 H15B 109.5 . .
H15A C15 H15B 109.5 . .
C14 C15 H15C 109.5 . .
H15A C15 H15C 109.5 . .
H15B C15 H15C 109.5 . .
C14 C16 H16A 109.5 . .
C14 C16 H16B 109.5 . .
H16A C16 H16B 109.5 . .
C14 C16 H16C 109.5 . .
H16A C16 H16C 109.5 . .
H16B C16 H16C 109.5 . .
C14 C17 H17A 109.5 . .
C14 C17 H17B 109.5 . .
H17A C17 H17B 109.5 . .
C14 C17 H17C 109.5 . .
H17A C17 H17C 109.5 . .
H17B C17 H17C 109.5 . .
C23 C18 C19 117.53(17) . .
C23 C18 N1 122.18(16) . .
C19 C18 N1 120.26(16) . .
C20 C19 C18 120.70(18) . .
C20 C19 H19 119.7 . .
C18 C19 H19 119.7 . .
C19 C20 C21 122.57(18) . .
C19 C20 H20 118.7 . .
C21 C20 H20 118.7 . .
C22 C21 C20 115.92(17) . .
C22 C21 C24 123.25(17) . .
C20 C21 C24 120.81(17) . .
C21 C22 C23 122.41(18) . .
C21 C22 H22 118.8 . .
C23 C22 H22 118.8 . .
C18 C23 C22 120.80(17) . .
C18 C23 H23 119.6 . .
C22 C23 H23 119.6 . .
C27 C24 C21 112.42(17) . .
C27 C24 C26 108.23(16) . .
C21 C24 C26 109.36(15) . .
C27 C24 C25 108.63(17) . .
C21 C24 C25 109.18(16) . .
C26 C24 C25 108.95(18) . .
C24 C25 H25A 109.5 . .
C24 C25 H25B 109.5 . .
H25A C25 H25B 109.5 . .
C24 C25 H25C 109.5 . .
H25A C25 H25C 109.5 . .
H25B C25 H25C 109.5 . .
C24 C26 H26A 109.5 . .
C24 C26 H26B 109.5 . .
H26A C26 H26B 109.5 . .
C24 C26 H26C 109.5 . .
H26A C26 H26C 109.5 . .
H26B C26 H26C 109.5 . .
C24 C27 H27A 109.5 . .
C24 C27 H27B 109.5 . .
H27A C27 H27B 109.5 . .
C24 C27 H27C 109.5 . .
H27A C27 H27C 109.5 . .
H27B C27 H27C 109.5 . .
C8 N1 C18 124.27(15) . .
C8 N1 C1 117.55(15) . .
C18 N1 C1 118.18(15) . .

loop_
_geom_bond_atom_site_label_1
_geom_bond_atom_site_label_2
_geom_bond_distance
_geom_bond_site_symmetry_2
C1 C2 1.404(3) .
C1 C7 1.405(3) 2_556
C1 N1 1.429(2) .
C2 C3 1.423(3) .
C2 C7 1.430(3) .
C3 C4 1.365(3) .
C3 H3 0.9500 .
C4 C5 1.418(3) .
C4 H4 0.9500 .
C5 C6 1.351(3) .
C5 H5 0.9500 .
C6 C7 1.429(3) .
C6 H6 0.9500 .
C7 C1 1.405(3) 2_556
C8 C13 1.385(3) .
C8 C9 1.399(3) .
C8 N1 1.416(2) .
C9 C10 1.374(3) .
C9 H9 0.9500 .
C10 C11 1.397(3) .
C10 H10 0.9500 .
C11 C12 1.389(3) .
C11 C14 1.529(3) .
C12 C13 1.385(3) .
C12 H12 0.9500 .
C13 H13 0.9500 .
C14 C15 1.521(3) .
C14 C17 1.534(3) .
C14 C16 1.539(3) .
C15 H15A 0.9800 .
C15 H15B 0.9800 .
C15 H15C 0.9800 .
C16 H16A 0.9800 .
C16 H16B 0.9800 .
C16 H16C 0.9800 .
C17 H17A 0.9800 .
C17 H17B 0.9800 .
C17 H17C 0.9800 .
C18 C23 1.388(3) .
C18 C19 1.397(3) .
C18 N1 1.417(2) .
C19 C20 1.382(3) .
C19 H19 0.9500 .
C20 C21 1.394(3) .
C20 H20 0.9500 .
C21 C22 1.389(3) .
C21 C24 1.534(3) .
C22 C23 1.389(3) .
C22 H22 0.9500 .
C23 H23 0.9500 .
C24 C27 1.523(3) .
C24 C26 1.537(3) .
C24 C25 1.539(3) .
C25 H25A 0.9800 .
C25 H25B 0.9800 .
C25 H25C 0.9800 .
C26 H26A 0.9800 .
C26 H26B 0.9800 .
C26 H26C 0.9800 .
C27 H27A 0.9800 .
C27 H27B 0.9800 .
C27 H27C 0.9800 .
